data_4318280
loop_
_publ_author_name
'Arunashree Panda'
'Matthias Stender'
'Robert J. Wright'
'Marilyn M. Olmstead'
'Peter Klavins'
'Philip P. Power'

_publ_section_title
;
 Synthesis and Characterization of Three-Coordinate and Related
 \b-Diketiminate Derivatives of Manganese, Iron, and Cobalt
;
_journal_name_full 'Inorganic Chemistry'
_journal_page_first 3909
_journal_page_last 3916
_journal_paper_doi 10.1021/ic025552s
_journal_volume 41
_journal_year 2002
_chemical_formula_sum 'C29 H41 Cl2 Fe N2'
_chemical_formula_weight 544.39
_chemical_name_common NacNacFeCl2
_chemical_name_systematic
; 
 ? 
;
_space_group_IT_number 14
_symmetry_cell_setting monoclinic
_symmetry_space_group_name_Hall '-P 2yn'
_symmetry_space_group_name_H-M 'P 1 21/n 1'
_atom_sites_solution_hydrogens geom
_atom_sites_solution_primary direct
_atom_sites_solution_secondary difmap
_audit_creation_method SHELXL-97
_cell_angle_alpha 90.00
_cell_angle_beta 117.1360(10)
_cell_angle_gamma 90.00
_cell_formula_units_Z 4
_cell_length_a 12.5392(6)
_cell_length_b 19.5799(9)
_cell_length_c 13.1323(6)
_cell_measurement_reflns_used 3479
_cell_measurement_temperature 90(2)
_cell_measurement_theta_max 28.96
_cell_measurement_theta_min 2.71
_cell_volume 2869.3(2)
_computing_cell_refinement 'Bruker SMART'
_computing_data_collection 'Bruker SMART'
_computing_data_reduction 'Bruker SHELXTL v. 5.10'
_computing_molecular_graphics 'XP, Bruker SHELXTL v. 5.10'
_computing_publication_material 'XCIF, Bruker SHELXTL v. 5.10'
_computing_structure_refinement 'XL, Bruker SHELXTL v. 5.10'
_computing_structure_solution 'XS, Bruker SHELXTL v. 5.10'
_diffrn_ambient_temperature 90(2)
_diffrn_measured_fraction_theta_full 0.959
_diffrn_measured_fraction_theta_max 0.959
_diffrn_measurement_device_type 'Bruker SMART 1000'
_diffrn_measurement_method /w
_diffrn_radiation_monochromator graphite
_diffrn_radiation_source 'normal-focus sealed tube'
_diffrn_radiation_type MoK\a
_diffrn_radiation_wavelength 0.71073
_diffrn_reflns_av_R_equivalents 0.0929
_diffrn_reflns_av_sigmaI/netI 0.0929
_diffrn_reflns_limit_h_max 18
_diffrn_reflns_limit_h_min -18
_diffrn_reflns_limit_k_max 28
_diffrn_reflns_limit_k_min -28
_diffrn_reflns_limit_l_max 19
_diffrn_reflns_limit_l_min -18
_diffrn_reflns_number 38506
_diffrn_reflns_theta_full 31.51
_diffrn_reflns_theta_max 31.51
_diffrn_reflns_theta_min 1.86
_diffrn_standards_decay_% <0.01
_diffrn_standards_number '50 frames remeasured'
_exptl_absorpt_coefficient_mu 0.731
_exptl_absorpt_correction_T_max 0.8885
_exptl_absorpt_correction_T_min 0.8828
_exptl_absorpt_correction_type empirical
_exptl_absorpt_process_details
;SADABS: an empirical absorption program by G. M. Sheldrick
using the method described by Blessing, R. H.; Acta Cryst.
A51, 1995, 33.
;
_exptl_crystal_colour red
_exptl_crystal_density_diffrn 1.260
_exptl_crystal_density_method 'not measured'
_exptl_crystal_description plate
_exptl_crystal_F_000 1156
_exptl_crystal_size_max 0.24
_exptl_crystal_size_mid 0.19
_exptl_crystal_size_min 0.04
_refine_diff_density_max 0.515
_refine_diff_density_min -0.475
_refine_diff_density_rms 0.091
_refine_ls_extinction_method none
_refine_ls_goodness_of_fit_ref 0.993
_refine_ls_hydrogen_treatment constr
_refine_ls_matrix_type full
_refine_ls_number_parameters 317
_refine_ls_number_reflns 9180
_refine_ls_number_restraints 0
_refine_ls_restrained_S_all 0.993
_refine_ls_R_factor_all 0.1096
_refine_ls_R_factor_gt 0.0481
_refine_ls_shift/su_max 0.001
_refine_ls_shift/su_mean 0.000
_refine_ls_structure_factor_coef Fsqd
_refine_ls_weighting_details 'calc w=1/[\s^2^(Fo^2^)+(0.0338P)^2^+1.0301P] where P=(Fo^2^+2Fc^2^)/3'
_refine_ls_weighting_scheme calc
_refine_ls_wR_factor_gt 0.0854
_refine_ls_wR_factor_ref 0.1048
_reflns_number_gt 5577
_reflns_number_total 9180
_reflns_threshold_expression >2sigma(I)
_cod_data_source_file ic025552s_s1_5.cif
_cod_data_source_block mas55
_cod_database_code 4318280

loop_
_symmetry_equiv_pos_as_xyz
'x, y, z'
'-x+1/2, y+1/2, -z+1/2'
'-x, -y, -z'
'x-1/2, -y-1/2, z-1/2'

loop_
_atom_site_label
_atom_site_type_symbol
_atom_site_fract_x
_atom_site_fract_y
_atom_site_fract_z
_atom_site_U_iso_or_equiv
_atom_site_adp_type
_atom_site_occupancy
_atom_site_symmetry_multiplicity
_atom_site_calc_flag
_atom_site_refinement_flags
_atom_site_disorder_assembly
_atom_site_disorder_group
Fe1 Fe 0.63427(3) 0.079187(16) 0.29776(3) 0.01299(8) Uani 1 1 d . . .
Cl1 Cl 0.73729(5) 0.12742(3) 0.46450(5) 0.02160(13) Uani 1 1 d . . .
Cl2 Cl 0.65947(5) -0.03176(3) 0.28610(5) 0.01981(12) Uani 1 1 d . . .
N1 N 0.45931(16) 0.09526(9) 0.22587(15) 0.0132(4) Uani 1 1 d . . .
N2 N 0.65943(17) 0.12324(9) 0.17716(15) 0.0145(4) Uani 1 1 d . . .
C1 C 0.4005(2) 0.09136(10) 0.11225(18) 0.0150(4) Uani 1 1 d . . .
C2 C 0.4584(2) 0.09157(11) 0.04154(19) 0.0173(5) Uani 1 1 d . . .
H2A H 0.4122 0.0768 -0.0333 0.021 Uiso 1 1 calc R . .
C3 C 0.5760(2) 0.11103(11) 0.06936(18) 0.0154(4) Uani 1 1 d . . .
C4 C 0.2656(2) 0.08806(12) 0.05199(19) 0.0212(5) Uani 1 1 d . . .
H4A H 0.2338 0.1182 0.0891 0.032 Uiso 1 1 calc R . .
H4B H 0.2401 0.0422 0.0548 0.032 Uiso 1 1 calc R . .
H4C H 0.2368 0.1017 -0.0264 0.032 Uiso 1 1 calc R . .
C5 C 0.6071(2) 0.12135(13) -0.02788(19) 0.0218(5) Uani 1 1 d . . .
H5A H 0.6794 0.0970 -0.0120 0.033 Uiso 1 1 calc R . .
H5B H 0.6187 0.1691 -0.0359 0.033 Uiso 1 1 calc R . .
H5C H 0.5430 0.1045 -0.0976 0.033 Uiso 1 1 calc R . .
C6 C 0.39430(19) 0.09729(11) 0.29316(17) 0.0129(4) Uani 1 1 d . . .
C7 C 0.3862(2) 0.16010(11) 0.34188(18) 0.0152(4) Uani 1 1 d . . .
C8 C 0.3233(2) 0.16100(12) 0.40614(19) 0.0181(5) Uani 1 1 d . . .
H8A H 0.3161 0.2019 0.4386 0.022 Uiso 1 1 calc R . .
C9 C 0.2714(2) 0.10279(12) 0.42265(19) 0.0191(5) Uani 1 1 d . . .
H9A H 0.2294 0.1048 0.4654 0.023 Uiso 1 1 calc R . .
C10 C 0.2818(2) 0.04145(12) 0.37596(19) 0.0177(5) Uani 1 1 d . . .
H10A H 0.2473 0.0024 0.3887 0.021 Uiso 1 1 calc R . .
C11 C 0.3427(2) 0.03686(11) 0.31019(17) 0.0139(4) Uani 1 1 d . . .
C12 C 0.3545(2) -0.03245(11) 0.26439(19) 0.0172(5) Uani 1 1 d . . .
H12A H 0.3913 -0.0259 0.2133 0.021 Uiso 1 1 calc R . .
C13 C 0.2326(2) -0.06735(12) 0.1966(2) 0.0233(5) Uani 1 1 d . . .
H13A H 0.1794 -0.0370 0.1380 0.035 Uiso 1 1 calc R . .
H13B H 0.1991 -0.0785 0.2473 0.035 Uiso 1 1 calc R . .
H13C H 0.2429 -0.1084 0.1620 0.035 Uiso 1 1 calc R . .
C14 C 0.4367(2) -0.07875(12) 0.3638(2) 0.0237(5) Uani 1 1 d . . .
H14A H 0.5120 -0.0562 0.4077 0.035 Uiso 1 1 calc R . .
H14B H 0.4500 -0.1208 0.3339 0.035 Uiso 1 1 calc R . .
H14C H 0.3994 -0.0881 0.4120 0.035 Uiso 1 1 calc R . .
C15 C 0.4411(2) 0.22523(11) 0.32308(19) 0.0186(5) Uani 1 1 d . . .
H15A H 0.5099 0.2120 0.3111 0.022 Uiso 1 1 calc R . .
C16 C 0.4871(2) 0.27312(12) 0.4263(2) 0.0246(5) Uani 1 1 d . . .
H16A H 0.5424 0.2490 0.4933 0.037 Uiso 1 1 calc R . .
H16B H 0.4209 0.2891 0.4376 0.037 Uiso 1 1 calc R . .
H16C H 0.5270 0.3113 0.4129 0.037 Uiso 1 1 calc R . .
C17 C 0.3512(3) 0.26126(13) 0.2146(2) 0.0288(6) Uani 1 1 d . . .
H17A H 0.3335 0.2326 0.1495 0.043 Uiso 1 1 calc R . .
H17B H 0.3848 0.3036 0.2058 0.043 Uiso 1 1 calc R . .
H17C H 0.2789 0.2702 0.2203 0.043 Uiso 1 1 calc R . .
C18 C 0.7649(2) 0.16179(11) 0.19534(18) 0.0146(4) Uani 1 1 d . . .
C19 C 0.7553(2) 0.23378(12) 0.19089(19) 0.0175(5) Uani 1 1 d . . .
C20 C 0.8557(2) 0.27115(12) 0.2048(2) 0.0207(5) Uani 1 1 d . . .
H20A H 0.8513 0.3186 0.2008 0.025 Uiso 1 1 calc R . .
C21 C 0.9613(2) 0.23952(12) 0.2241(2) 0.0225(5) Uani 1 1 d . . .
H21A H 1.0271 0.2655 0.2331 0.027 Uiso 1 1 calc R . .
C22 C 0.9696(2) 0.16887(12) 0.2303(2) 0.0211(5) Uani 1 1 d . . .
H22A H 1.0416 0.1479 0.2444 0.025 Uiso 1 1 calc R . .
C23 C 0.8720(2) 0.12872(11) 0.21581(19) 0.0172(4) Uani 1 1 d . . .
C24 C 0.8852(2) 0.05128(12) 0.22466(19) 0.0183(5) Uani 1 1 d . . .
H24A H 0.8047 0.0312 0.1899 0.022 Uiso 1 1 calc R . .
C25 C 0.9523(2) 0.02365(13) 0.1608(2) 0.0249(5) Uani 1 1 d . . .
H25A H 0.9135 0.0391 0.0829 0.037 Uiso 1 1 calc R . .
H25B H 0.9521 -0.0254 0.1624 0.037 Uiso 1 1 calc R . .
H25C H 1.0335 0.0399 0.1972 0.037 Uiso 1 1 calc R . .
C26 C 0.9495(2) 0.02892(13) 0.3508(2) 0.0237(5) Uani 1 1 d . . .
H26A H 0.9531 -0.0200 0.3550 0.035 Uiso 1 1 calc R . .
H26B H 0.9061 0.0456 0.3900 0.035 Uiso 1 1 calc R . .
H26C H 1.0293 0.0472 0.3862 0.035 Uiso 1 1 calc R . .
C27 C 0.6422(2) 0.27048(11) 0.1752(2) 0.0196(5) Uani 1 1 d . . .
H27A H 0.5837 0.2360 0.1709 0.024 Uiso 1 1 calc R . .
C28 C 0.6698(3) 0.31642(13) 0.2795(2) 0.0281(6) Uani 1 1 d . . .
H28A H 0.7043 0.2894 0.3479 0.042 Uiso 1 1 calc R . .
H28B H 0.5969 0.3370 0.2716 0.042 Uiso 1 1 calc R . .
H28C H 0.7252 0.3515 0.2839 0.042 Uiso 1 1 calc R . .
C29 C 0.5860(3) 0.31320(14) 0.0656(2) 0.0302(6) Uani 1 1 d . . .
H29A H 0.5109 0.3315 0.0559 0.045 Uiso 1 1 calc R . .
H29B H 0.5727 0.2849 0.0012 0.045 Uiso 1 1 calc R . .
H29C H 0.6390 0.3500 0.0711 0.045 Uiso 1 1 calc R . .

loop_
_atom_site_aniso_label
_atom_site_aniso_U_11
_atom_site_aniso_U_22
_atom_site_aniso_U_33
_atom_site_aniso_U_23
_atom_site_aniso_U_13
_atom_site_aniso_U_12
Fe1 0.01340(15) 0.01320(14) 0.01295(14) 0.00016(13) 0.00651(12) -0.00056(13)
Cl1 0.0215(3) 0.0269(3) 0.0153(3) -0.0044(2) 0.0075(2) -0.0047(2)
Cl2 0.0207(3) 0.0139(2) 0.0267(3) 0.0014(2) 0.0124(2) 0.0010(2)
N1 0.0126(9) 0.0136(9) 0.0146(9) -0.0002(7) 0.0071(8) -0.0005(7)
N2 0.0167(10) 0.0128(8) 0.0152(9) 0.0000(7) 0.0084(8) -0.0008(7)
C1 0.0136(11) 0.0131(10) 0.0164(10) 0.0007(8) 0.0052(9) 0.0002(8)
C2 0.0207(12) 0.0180(11) 0.0133(10) -0.0027(8) 0.0078(9) -0.0023(9)
C3 0.0197(12) 0.0143(10) 0.0158(10) -0.0002(8) 0.0111(10) 0.0001(8)
C4 0.0172(12) 0.0275(13) 0.0160(11) 0.0009(10) 0.0051(9) -0.0022(10)
C5 0.0232(13) 0.0296(13) 0.0138(11) -0.0037(10) 0.0094(10) -0.0055(10)
C6 0.0119(10) 0.0164(10) 0.0113(10) 0.0008(8) 0.0059(9) 0.0013(8)
C7 0.0134(11) 0.0170(10) 0.0130(10) 0.0001(8) 0.0040(9) 0.0017(8)
C8 0.0182(12) 0.0202(11) 0.0172(11) -0.0026(9) 0.0091(10) 0.0008(9)
C9 0.0176(12) 0.0264(12) 0.0169(11) -0.0006(9) 0.0109(10) 0.0026(9)
C10 0.0140(11) 0.0218(12) 0.0165(11) 0.0018(9) 0.0062(9) -0.0010(9)
C11 0.0129(11) 0.0173(11) 0.0103(10) -0.0012(8) 0.0042(9) 0.0007(8)
C12 0.0200(12) 0.0162(10) 0.0189(11) -0.0012(9) 0.0120(10) -0.0020(9)
C13 0.0255(13) 0.0215(12) 0.0264(13) -0.0057(10) 0.0148(11) -0.0078(10)
C14 0.0273(13) 0.0200(11) 0.0271(12) 0.0035(11) 0.0154(11) 0.0041(11)
C15 0.0230(13) 0.0143(10) 0.0215(11) -0.0012(9) 0.0128(10) 0.0002(9)
C16 0.0279(14) 0.0216(12) 0.0256(13) -0.0050(10) 0.0134(11) -0.0054(10)
C17 0.0348(16) 0.0206(12) 0.0264(13) 0.0039(11) 0.0098(12) 0.0030(11)
C18 0.0169(11) 0.0161(10) 0.0120(10) 0.0001(8) 0.0078(9) -0.0020(8)
C19 0.0189(12) 0.0185(11) 0.0146(10) 0.0011(9) 0.0073(9) -0.0015(9)
C20 0.0248(13) 0.0159(10) 0.0230(12) -0.0001(10) 0.0123(10) -0.0044(10)
C21 0.0190(13) 0.0229(12) 0.0263(13) 0.0004(10) 0.0109(11) -0.0060(10)
C22 0.0171(12) 0.0231(12) 0.0250(12) -0.0004(10) 0.0111(10) -0.0018(10)
C23 0.0183(11) 0.0168(10) 0.0165(11) -0.0002(9) 0.0078(9) -0.0011(9)
C24 0.0131(12) 0.0191(11) 0.0209(12) 0.0010(9) 0.0063(10) -0.0007(9)
C25 0.0198(13) 0.0250(12) 0.0283(13) -0.0062(11) 0.0097(11) -0.0017(10)
C26 0.0206(13) 0.0230(12) 0.0263(13) 0.0031(10) 0.0098(11) 0.0005(10)
C27 0.0212(13) 0.0164(11) 0.0258(12) 0.0007(9) 0.0147(11) -0.0019(9)
C28 0.0367(16) 0.0223(12) 0.0345(15) -0.0047(11) 0.0243(13) -0.0033(11)
C29 0.0308(15) 0.0329(14) 0.0312(14) 0.0093(12) 0.0178(13) 0.0106(12)

loop_
_atom_type_symbol
_atom_type_description
_atom_type_scat_dispersion_real
_atom_type_scat_dispersion_imag
_atom_type_scat_source
C C 0.0033 0.0016 'International Tables Vol C Tables 4.2.6.8 and 6.1.1.4'
H H 0.0000 0.0000 'International Tables Vol C Tables 4.2.6.8 and 6.1.1.4'
N N 0.0061 0.0033 'International Tables Vol C Tables 4.2.6.8 and 6.1.1.4'
Cl Cl 0.1484 0.1585 'International Tables Vol C Tables 4.2.6.8 and 6.1.1.4'
Fe Fe 0.3463 0.8444 'International Tables Vol C Tables 4.2.6.8 and 6.1.1.4'

loop_
_geom_angle_atom_site_label_1
_geom_angle_atom_site_label_2
_geom_angle_atom_site_label_3
_geom_angle
_geom_angle_site_symmetry_1
_geom_angle_site_symmetry_3
_geom_angle_publ_flag
N2 Fe1 N1 95.57(7) . . ?
N2 Fe1 Cl1 112.44(6) . . ?
N1 Fe1 Cl1 115.43(5) . . ?
N2 Fe1 Cl2 107.28(5) . . ?
N1 Fe1 Cl2 106.60(5) . . ?
Cl1 Fe1 Cl2 117.15(3) . . ?
C1 N1 C6 120.44(18) . . ?
C1 N1 Fe1 116.89(14) . . ?
C6 N1 Fe1 121.51(14) . . ?
C3 N2 C18 118.79(17) . . ?
C3 N2 Fe1 116.10(14) . . ?
C18 N2 Fe1 124.85(14) . . ?
N1 C1 C2 123.2(2) . . ?
N1 C1 C4 120.40(19) . . ?
C2 C1 C4 116.38(19) . . ?
C3 C2 C1 128.6(2) . . ?
N2 C3 C2 123.01(19) . . ?
N2 C3 C5 119.3(2) . . ?
C2 C3 C5 117.6(2) . . ?
C7 C6 C11 121.64(19) . . ?
C7 C6 N1 118.49(18) . . ?
C11 C6 N1 119.87(18) . . ?
C8 C7 C6 117.6(2) . . ?
C8 C7 C15 120.7(2) . . ?
C6 C7 C15 121.68(19) . . ?
C9 C8 C7 121.5(2) . . ?
C8 C9 C10 120.2(2) . . ?
C9 C10 C11 121.3(2) . . ?
C10 C11 C6 117.64(19) . . ?
C10 C11 C12 118.9(2) . . ?
C6 C11 C12 123.40(19) . . ?
C11 C12 C13 112.09(19) . . ?
C11 C12 C14 109.84(18) . . ?
C13 C12 C14 109.56(19) . . ?
C7 C15 C17 110.0(2) . . ?
C7 C15 C16 112.70(19) . . ?
C17 C15 C16 111.31(19) . . ?
C23 C18 C19 121.6(2) . . ?
C23 C18 N2 120.98(19) . . ?
C19 C18 N2 117.42(19) . . ?
C20 C19 C18 117.6(2) . . ?
C20 C19 C27 120.1(2) . . ?
C18 C19 C27 122.3(2) . . ?
C21 C20 C19 121.5(2) . . ?
C20 C21 C22 120.0(2) . . ?
C21 C22 C23 121.2(2) . . ?
C22 C23 C18 118.1(2) . . ?
C22 C23 C24 119.6(2) . . ?
C18 C23 C24 122.4(2) . . ?
C23 C24 C25 112.15(19) . . ?
C23 C24 C26 110.51(19) . . ?
C25 C24 C26 109.9(2) . . ?
C19 C27 C29 112.86(19) . . ?
C19 C27 C28 109.8(2) . . ?
C29 C27 C28 109.7(2) . . ?

loop_
_geom_bond_atom_site_label_1
_geom_bond_atom_site_label_2
_geom_bond_distance
_geom_bond_site_symmetry_2
_geom_bond_publ_flag
Fe1 N2 1.9513(17) . ?
Fe1 N1 1.9784(18) . ?
Fe1 Cl1 2.1852(6) . ?
Fe1 Cl2 2.2106(6) . ?
N1 C1 1.331(3) . ?
N1 C6 1.451(3) . ?
N2 C3 1.343(3) . ?
N2 C18 1.444(3) . ?
C1 C2 1.415(3) . ?
C1 C4 1.507(3) . ?
C2 C3 1.401(3) . ?
C3 C5 1.509(3) . ?
C6 C7 1.411(3) . ?
C6 C11 1.414(3) . ?
C7 C8 1.393(3) . ?
C7 C15 1.522(3) . ?
C8 C9 1.377(3) . ?
C9 C10 1.381(3) . ?
C10 C11 1.393(3) . ?
C11 C12 1.519(3) . ?
C12 C13 1.535(3) . ?
C12 C14 1.536(3) . ?
C15 C17 1.527(3) . ?
C15 C16 1.529(3) . ?
C18 C23 1.402(3) . ?
C18 C19 1.413(3) . ?
C19 C20 1.395(3) . ?
C19 C27 1.517(3) . ?
C20 C21 1.376(3) . ?
C21 C22 1.387(3) . ?
C22 C23 1.393(3) . ?
C23 C24 1.524(3) . ?
C24 C25 1.533(3) . ?
C24 C26 1.539(3) . ?
C27 C29 1.530(3) . ?
C27 C28 1.540(3) . ?
